data_7222569
loop_
_publ_author_name
'Biedermann, M.'
'Hartung, H.'
'Boehland, H.'
'Matthaeus, R.'

_publ_section_title
;
 Koordinationsambidenz des Thiocyanations in
 Alkalithiocyanatomanganat(II)- Hydraten
;
_journal_name_full
;
Zeitschrift fuer Naturforschung, Teil B. Anorganische Chemie, Organische 
Chemie (42,1987-)
;
_journal_page_first 416
_journal_page_last 422
_journal_volume 53
_journal_year 1998
_chemical_formula_sum 'C3 H6 Mn N3 Na O3 S3'
_chemical_name_systematic 'Na (Mn (N C S)3) (H2 O)3'
_space_group_IT_number 147
_symmetry_space_group_name_Hall '-P 3'
_symmetry_space_group_name_H-M 'P -3'
_cell_angle_alpha 90
_cell_angle_beta 90
_cell_angle_gamma 120
_cell_formula_units_Z 2
_cell_length_a 10.1307
_cell_length_b 10.1307
_cell_length_c 6.349
_cell_volume 564.306
_citation_journal_id_ASTM ZNBSEN
_cod_data_source_file Biedermann_ZNBSEN_1998_456.cif
_cod_data_source_block C3H6Mn1N3Na1O3S3
_cod_original_cell_volume 564.3063
_cod_original_formula_sum 'C3 H6 Mn1 N3 Na1 O3 S3'
_cod_database_code 7222569

loop_
_symmetry_equiv_pos_as_xyz
x,y,z
-y,x-y,z
-x+y,-x,z
-x,-y,-z
y,-x+y,-z
x-y,x,-z

loop_
_atom_site_label
_atom_site_type_symbol
_atom_site_fract_x
_atom_site_fract_y
_atom_site_fract_z
_atom_site_occupancy
_atom_site_U_iso_or_equiv
C1 C+4 0.97418 0.39694 -0.2148 1 0.0
H1 H+1 1.2739 0.1821 -0.2405 1 0.0
Mn1 Mn+2 0.6667 0.3333 0.03824 1 0.0
Na2 Na+1 1 0 -0.5 1 0.0
N1 N-3 0.85682 0.34844 -0.134 1 0.0
O1 O-2 1.18835 0.16863 -0.2426 1 0.0
S1 S-2 1.14098 0.46377 -0.3306 1 0.0
Na1 Na+1 1 0 0 1 0.0
H2 H+1 1.1911 0.2491 -0.2473 1 0.0
